data_7156659
loop_
_publ_author_name
'Deng, Zhi-Xiong'
'Xie, Zhen-Zhen'
'Zheng, Yu'
'Xiao, Jun-An'
'Wang, Rui-Jia'
'Xiang, Hao-Yue'
'Yang, Hua'

_publ_section_title
;
 Intramolecular hydrogen-bonding-assisted phosphine-catalysed [3 + 2]
 cyclisation of ynones with o-hydroxy/amino benzaldehydes.
;
_journal_issue 8
_journal_name_full 'Organic &amp; biomolecular chemistry'
_journal_page_first 2187
_journal_page_last 2191
_journal_paper_doi 10.1039/c9ob00056a
_journal_volume 17
_journal_year 2019
_chemical_formula_sum 'C4.75 H3.38 Cl0.25 N0.13 O0.75 S0.13'
_chemical_formula_weight 87.07
_space_group_IT_number 14
_space_group_name_Hall '-P 2yn'
_space_group_name_H-M_alt 'P 1 21/n 1'
_symmetry_cell_setting monoclinic
_symmetry_space_group_name_Hall '-P 2yn'
_symmetry_space_group_name_H-M 'P 1 21/n 1'
_atom_sites_solution_hydrogens geom
_atom_sites_solution_primary direct
_atom_sites_solution_secondary difmap
_audit_creation_method SHELXL-97
_audit_update_record
;
2018-10-08 deposited with the CCDC.
2019-01-24 downloaded from the CCDC.
;
_cell_angle_alpha 90.00
_cell_angle_beta 101.1390(10)
_cell_angle_gamma 90.00
_cell_formula_units_Z 32
_cell_length_a 11.8316(3)
_cell_length_b 18.9651(5)
_cell_length_c 15.2168(4)
_cell_measurement_reflns_used 6123
_cell_measurement_temperature 296(2)
_cell_measurement_theta_max 25.34
_cell_measurement_theta_min 2.00
_cell_volume 3350.14(15)
_computing_structure_refinement 'SHELXL-97 (Sheldrick, 1997)'
_computing_structure_solution 'SHELXS-97 (Sheldrick, 1990)'
_diffrn_ambient_temperature 296(2)
_diffrn_measured_fraction_theta_full 0.999
_diffrn_measured_fraction_theta_max 0.999
_diffrn_measurement_device_type 'CCD area detector'
_diffrn_measurement_method 'phi and omega scans'
_diffrn_radiation_monochromator graphite
_diffrn_radiation_source 'fine-focus sealed tube'
_diffrn_radiation_type MoK\a
_diffrn_radiation_wavelength 0.71073
_diffrn_reflns_av_R_equivalents 0.0200
_diffrn_reflns_av_sigmaI/netI 0.0294
_diffrn_reflns_limit_h_max 14
_diffrn_reflns_limit_h_min -11
_diffrn_reflns_limit_k_max 19
_diffrn_reflns_limit_k_min -22
_diffrn_reflns_limit_l_max 18
_diffrn_reflns_limit_l_min -18
_diffrn_reflns_number 19754
_diffrn_reflns_theta_full 25.34
_diffrn_reflns_theta_max 25.34
_diffrn_reflns_theta_min 2.00
_exptl_absorpt_coefficient_mu 0.305
_exptl_crystal_colour COLORLESS
_exptl_crystal_density_diffrn 1.381
_exptl_crystal_density_method 'not measured'
_exptl_crystal_description BAR
_exptl_crystal_F_000 1440
_exptl_crystal_size_max 0.3
_exptl_crystal_size_mid 0.2
_exptl_crystal_size_min 0.2
_refine_diff_density_max 1.547
_refine_diff_density_min -0.871
_refine_diff_density_rms 0.083
_refine_ls_extinction_method none
_refine_ls_goodness_of_fit_ref 1.089
_refine_ls_hydrogen_treatment mixed
_refine_ls_matrix_type full
_refine_ls_number_parameters 397
_refine_ls_number_reflns 6123
_refine_ls_number_restraints 1
_refine_ls_restrained_S_all 1.094
_refine_ls_R_factor_all 0.1390
_refine_ls_R_factor_gt 0.0999
_refine_ls_shift/su_max 0.024
_refine_ls_shift/su_mean 0.002
_refine_ls_structure_factor_coef Fsqd
_refine_ls_weighting_details 'calc w=1/[\s^2^(Fo^2^)+(0.1925P)^2^+3.4336P] where P=(Fo^2^+2Fc^2^)/3'
_refine_ls_weighting_scheme calc
_refine_ls_wR_factor_gt 0.3069
_refine_ls_wR_factor_ref 0.3436
_reflns_number_gt 3782
_reflns_number_total 6123
_reflns_threshold_expression >2sigma(I)
_cod_data_source_file c9ob00056a2.cif
_cod_data_source_block ja
_cod_depositor_comments
;
The following automatic conversions were performed:

'_symmetry_cell_setting' value 'Monoclinic' changed to 'monoclinic'
according to
/home/data/users/saulius/crontab/automatic-downloads/rss-feeds/RSC/lib/dictionaries/cif_core.dic
dictionary named 'cif_core.dic' version 2.4.2 from 2011-04-26.

Automatic conversion script
Id: cif_fix_values 4973 2017-02-22 13:04:09Z antanas 

 Adding full bibliography for 7156659.cif.
;
_cod_original_sg_symbol_H-M P2(1)/n
_cod_database_code 7156659

loop_
_symmetry_equiv_pos_as_xyz
'x, y, z'
'-x+1/2, y+1/2, -z+1/2'
'-x, -y, -z'
'x-1/2, -y-1/2, z-1/2'

loop_
_atom_site_label
_atom_site_type_symbol
_atom_site_fract_x
_atom_site_fract_y
_atom_site_fract_z
_atom_site_U_iso_or_equiv
_atom_site_adp_type
_atom_site_occupancy
_atom_site_symmetry_multiplicity
_atom_site_calc_flag
_atom_site_refinement_flags
S S 0.79437(13) 0.19962(7) 0.47645(9) 0.0653(5) Uani 1 1 d .
Cl2 Cl 0.8170(3) 0.67742(12) 0.5123(2) 0.1536(12) Uani 1 1 d .
Cl1 Cl 0.9025(2) 0.05773(11) 0.24205(19) 0.1272(9) Uani 1 1 d .
O6 O 0.9245(3) 0.41835(18) 0.3552(3) 0.0642(9) Uani 1 1 d .
O5 O 0.7871(3) 0.53118(19) 0.4880(2) 0.0652(10) Uani 1 1 d .
N1 N 0.8432(3) 0.2128(2) 0.3796(3) 0.0547(10) Uani 1 1 d .
C38 C 0.7831(4) 0.3275(3) 0.3125(3) 0.0544(12) Uani 1 1 d .
C37 C 0.7738(4) 0.2541(3) 0.3099(3) 0.0509(11) Uani 1 1 d .
C36 C 0.8191(4) 0.4722(3) 0.4449(3) 0.0551(12) Uani 1 1 d .
C35 C 0.9763(4) 0.1915(3) 0.2795(4) 0.0604(13) Uani 1 1 d .
O4 O 0.6425(4) 0.4740(3) 0.5333(4) 0.1064(17) Uani 1 1 d .
C34 C 0.7580(4) 0.1103(3) 0.4745(3) 0.0591(13) Uani 1 1 d .
C33 C 0.8350(5) 0.0606(3) 0.5166(4) 0.0731(16) Uani 1 1 d .
H33A H 0.9082 0.0741 0.5460 0.088 Uiso 1 1 calc R
C32 C 0.9602(4) 0.5414(3) 0.3749(3) 0.0577(12) Uani 1 1 d .
H32A H 0.9388 0.5822 0.4013 0.069 Uiso 1 1 calc R
C31 C 0.7189(5) 0.3650(3) 0.2418(4) 0.0729(16) Uani 1 1 d .
H31A H 0.7247 0.4139 0.2412 0.088 Uiso 1 1 calc R
C30 C 0.9051(4) 0.4833(3) 0.3903(3) 0.0552(12) Uani 1 1 d .
O3 O 1.0011(3) 0.1452(2) 0.4260(3) 0.0830(12) Uani 1 1 d .
C29 C 1.0505(4) 0.5503(3) 0.3219(3) 0.0608(13) Uani 1 1 d .
O? O 0.6928(4) 0.2410(2) 0.4647(3) 0.0941(15) Uani 1 1 d .
C28 C 0.7884(4) 0.4057(3) 0.4460(3) 0.0596(13) Uani 1 1 d .
H28A H 0.7344 0.3870 0.4765 0.072 Uiso 1 1 calc R
O1 O 0.8844(4) 0.2144(2) 0.5491(3) 0.0927(14) Uani 1 1 d .
C27 C 0.9445(4) 0.1805(3) 0.3672(4) 0.0604(13) Uani 1 1 d .
C26 C 0.7000(5) 0.2204(3) 0.2406(4) 0.0648(14) Uani 1 1 d .
H26A H 0.6935 0.1715 0.2402 0.078 Uiso 1 1 calc R
C25 C 0.8560(4) 0.3657(3) 0.3894(4) 0.0590(13) Uani 1 1 d .
H25A H 0.9069 0.3321 0.4268 0.071 Uiso 1 1 calc R
C24 C 0.6974(5) 0.5260(3) 0.5313(4) 0.0681(15) Uani 1 1 d .
C23 C 1.1030(5) 0.6158(3) 0.3210(4) 0.0778(16) Uani 1 1 d .
H23A H 1.0787 0.6531 0.3524 0.093 Uiso 1 1 calc R
C22 C 1.0912(5) 0.4959(4) 0.2745(4) 0.0774(16) Uani 1 1 d .
H22A H 1.0588 0.4512 0.2743 0.093 Uiso 1 1 calc R
C21 C 0.6712(7) 0.5910(5) 0.5792(6) 0.1207(13) Uani 1 1 d D
C20 C 0.6370(5) 0.2594(4) 0.1731(4) 0.0769(17) Uani 1 1 d .
H20A H 0.5869 0.2370 0.1269 0.092 Uiso 1 1 calc R
C19 C 1.0246(5) 0.2535(4) 0.2573(5) 0.0834(18) Uani 1 1 d .
H19A H 1.0354 0.2911 0.2974 0.100 Uiso 1 1 calc R
C18 C 0.9638(5) 0.1363(4) 0.2175(5) 0.0822(18) Uani 1 1 d .
C17 C 0.6498(6) 0.0900(4) 0.4318(5) 0.099(2) Uani 1 1 d .
H17A H 0.5972 0.1232 0.4033 0.119 Uiso 1 1 calc R
C16 C 0.6470(5) 0.3315(4) 0.1728(4) 0.0793(17) Uani 1 1 d .
H16A H 0.6051 0.3576 0.1258 0.095 Uiso 1 1 calc R
C15 C 1.0567(6) 0.2594(5) 0.1749(7) 0.115(3) Uani 1 1 d .
H15A H 1.0889 0.3013 0.1595 0.138 Uiso 1 1 calc R
C14 C 1.1784(6) 0.5073(5) 0.2279(5) 0.098(2) Uani 1 1 d .
H14A H 1.2034 0.4706 0.1959 0.118 Uiso 1 1 calc R
C13 C 1.1897(6) 0.6262(5) 0.2749(6) 0.098(2) Uani 1 1 d .
H13A H 1.2231 0.6706 0.2750 0.118 Uiso 1 1 calc R
C12 C 0.8028(7) -0.0085(4) 0.5145(5) 0.098(2) Uani 1 1 d .
H12A H 0.8558 -0.0416 0.5425 0.118 Uiso 1 1 calc R
C11 C 1.2286(6) 0.5725(6) 0.2284(5) 0.103(3) Uani 1 1 d .
H11A H 1.2882 0.5801 0.1975 0.123 Uiso 1 1 calc R
C10 C 0.7176(7) 0.6568(5) 0.5747(7) 0.1207(13) Uani 1 1 d .
C9 C 1.0412(7) 0.2034(7) 0.1150(5) 0.113(3) Uani 1 1 d .
H9A H 1.0625 0.2083 0.0596 0.136 Uiso 1 1 calc R
C8 C 0.6989(8) -0.0306(5) 0.4742(5) 0.108(2) Uani 1 1 d .
C7 C 0.5520(7) 0.6341(5) 0.6780(7) 0.1207(13) Uani 1 1 d .
H7A H 0.5019 0.6275 0.7175 0.145 Uiso 1 1 calc R
C6 C 0.6655(12) -0.1085(5) 0.4761(8) 0.176(6) Uani 1 1 d .
H6A H 0.7291 -0.1349 0.5090 0.264 Uiso 1 1 calc R
H6B H 0.6462 -0.1262 0.4159 0.264 Uiso 1 1 calc R
H6C H 0.6002 -0.1133 0.5045 0.264 Uiso 1 1 calc R
C5 C 0.5808(7) 0.5798(5) 0.6311(6) 0.1207(13) Uani 1 1 d D
H5 H 0.5447 0.5363 0.6315 0.145 Uiso 1 1 calc R
C4 C 0.9961(6) 0.1423(6) 0.1360(5) 0.104(3) Uani 1 1 d .
H4A H 0.9869 0.1047 0.0961 0.125 Uiso 1 1 calc R
C3 C 0.6781(7) 0.7149(5) 0.6161(7) 0.1207(13) Uani 1 1 d .
H3 H 0.7051 0.7602 0.6090 0.145 Uiso 1 1 calc R
C2 C 0.6204(8) 0.0189(5) 0.4319(5) 0.108(2) Uani 1 1 d .
H2A H 0.5475 0.0044 0.4033 0.130 Uiso 1 1 calc R
C1 C 0.5980(7) 0.7022(5) 0.6673(7) 0.1207(13) Uani 1 1 d .
H1B H 0.5720 0.7400 0.6969 0.145 Uiso 1 1 calc R

loop_
_atom_site_aniso_label
_atom_site_aniso_U_11
_atom_site_aniso_U_22
_atom_site_aniso_U_33
_atom_site_aniso_U_23
_atom_site_aniso_U_13
_atom_site_aniso_U_12
S 0.0784(9) 0.0601(9) 0.0637(9) -0.0009(6) 0.0292(7) 0.0008(7)
Cl2 0.241(3) 0.0846(14) 0.172(2) -0.0238(15) 0.132(2) -0.0359(17)
Cl1 0.1274(17) 0.0849(13) 0.174(2) -0.0428(14) 0.0415(16) -0.0233(12)
O6 0.066(2) 0.050(2) 0.085(2) -0.0122(18) 0.0346(18) -0.0018(16)
O5 0.075(2) 0.054(2) 0.074(2) -0.0091(17) 0.0299(19) 0.0010(17)
N1 0.059(2) 0.048(2) 0.062(2) 0.0015(19) 0.024(2) 0.0060(18)
C38 0.050(3) 0.056(3) 0.059(3) 0.000(2) 0.015(2) 0.009(2)
C37 0.049(2) 0.054(3) 0.054(3) -0.003(2) 0.022(2) 0.004(2)
C36 0.061(3) 0.055(3) 0.052(3) -0.003(2) 0.019(2) 0.005(2)
C35 0.050(3) 0.062(3) 0.073(3) 0.003(3) 0.024(2) 0.011(2)
O4 0.110(4) 0.077(3) 0.153(5) -0.025(3) 0.079(3) -0.024(3)
C34 0.062(3) 0.064(3) 0.054(3) 0.002(2) 0.016(2) -0.010(3)
C33 0.066(3) 0.070(4) 0.086(4) 0.017(3) 0.021(3) -0.001(3)
C32 0.061(3) 0.052(3) 0.061(3) -0.001(2) 0.014(2) 0.003(2)
C31 0.072(4) 0.065(4) 0.085(4) 0.006(3) 0.026(3) 0.014(3)
C30 0.056(3) 0.054(3) 0.056(3) -0.002(2) 0.013(2) 0.006(2)
O3 0.067(2) 0.089(3) 0.096(3) 0.026(2) 0.023(2) 0.019(2)
C29 0.056(3) 0.069(3) 0.055(3) 0.011(3) 0.007(2) -0.003(2)
O? 0.114(3) 0.082(3) 0.106(3) 0.018(2) 0.069(3) 0.036(3)
C28 0.068(3) 0.056(3) 0.060(3) -0.007(2) 0.023(2) -0.008(2)
O1 0.124(4) 0.094(3) 0.059(2) -0.018(2) 0.013(2) -0.029(3)
C27 0.055(3) 0.051(3) 0.078(4) 0.001(3) 0.020(3) -0.001(2)
C26 0.065(3) 0.065(3) 0.066(3) -0.013(3) 0.017(3) -0.003(3)
C25 0.060(3) 0.049(3) 0.070(3) -0.003(2) 0.016(2) 0.000(2)
C24 0.064(3) 0.078(4) 0.068(3) -0.010(3) 0.026(3) 0.006(3)
C23 0.076(4) 0.072(4) 0.085(4) 0.017(3) 0.015(3) -0.009(3)
C22 0.072(3) 0.090(4) 0.075(4) 0.000(3) 0.025(3) -0.012(3)
C21 0.105(2) 0.110(3) 0.153(3) -0.052(2) 0.040(2) 0.000(2)
C20 0.063(3) 0.097(5) 0.069(4) -0.018(3) 0.007(3) -0.003(3)
C19 0.072(4) 0.079(4) 0.110(5) 0.014(4) 0.044(4) 0.012(3)
C18 0.062(3) 0.103(5) 0.085(4) -0.010(4) 0.022(3) 0.020(3)
C17 0.081(4) 0.119(6) 0.090(5) 0.030(4) -0.003(4) -0.021(4)
C16 0.068(4) 0.097(5) 0.069(4) 0.005(3) 0.003(3) 0.012(3)
C15 0.082(5) 0.121(7) 0.159(8) 0.055(7) 0.066(5) 0.019(5)
C14 0.082(4) 0.133(7) 0.088(4) -0.005(4) 0.037(4) -0.006(4)
C13 0.081(4) 0.109(6) 0.102(5) 0.037(5) 0.009(4) -0.027(4)
C12 0.123(6) 0.073(4) 0.117(6) 0.019(4) 0.068(5) 0.012(4)
C11 0.078(4) 0.151(8) 0.084(5) 0.023(5) 0.027(4) -0.025(5)
C10 0.105(2) 0.110(3) 0.153(3) -0.052(2) 0.040(2) 0.000(2)
C9 0.090(5) 0.180(10) 0.077(5) 0.018(6) 0.038(4) 0.035(6)
C8 0.134(6) 0.110(5) 0.085(4) -0.011(3) 0.035(3) -0.053(4)
C7 0.105(2) 0.110(3) 0.153(3) -0.052(2) 0.040(2) 0.000(2)
C6 0.287(15) 0.097(7) 0.183(10) -0.046(7) 0.143(11) -0.086(8)
C5 0.105(2) 0.110(3) 0.153(3) -0.052(2) 0.040(2) 0.000(2)
C4 0.078(4) 0.155(8) 0.086(5) -0.024(5) 0.030(4) 0.011(5)
C3 0.105(2) 0.110(3) 0.153(3) -0.052(2) 0.040(2) 0.000(2)
C2 0.134(6) 0.110(5) 0.085(4) -0.011(3) 0.035(3) -0.053(4)
C1 0.105(2) 0.110(3) 0.153(3) -0.052(2) 0.040(2) 0.000(2)

loop_
_atom_type_symbol
_atom_type_description
_atom_type_scat_dispersion_real
_atom_type_scat_dispersion_imag
_atom_type_scat_source
C C 0.0033 0.0016 'International Tables Vol C Tables 4.2.6.8 and 6.1.1.4'
H H 0.0000 0.0000 'International Tables Vol C Tables 4.2.6.8 and 6.1.1.4'
N N 0.0061 0.0033 'International Tables Vol C Tables 4.2.6.8 and 6.1.1.4'
O O 0.0106 0.0060 'International Tables Vol C Tables 4.2.6.8 and 6.1.1.4'
S S 0.1246 0.1234 'International Tables Vol C Tables 4.2.6.8 and 6.1.1.4'
Cl Cl 0.1484 0.1585 'International Tables Vol C Tables 4.2.6.8 and 6.1.1.4'

loop_
_geom_angle_atom_site_label_1
_geom_angle_atom_site_label_2
_geom_angle_atom_site_label_3
_geom_angle
O1 S O? 119.0(3)
O1 S N1 108.6(3)
O? S N1 103.3(2)
O1 S C34 110.7(3)
O? S C34 109.6(3)
N1 S C34 104.5(2)
C30 O6 C25 109.2(4)
C24 O5 C36 118.9(4)
C27 N1 C37 121.6(4)
C27 N1 S 119.9(4)
C37 N1 S 118.5(3)
C31 C38 C37 117.5(5)
C31 C38 C25 120.2(5)
C37 C38 C25 122.3(4)
C26 C37 C38 121.0(5)
C26 C37 N1 119.6(4)
C38 C37 N1 119.3(4)
C28 C36 O5 131.8(5)
C28 C36 C30 111.9(4)
O5 C36 C30 116.2(4)
C19 C35 C18 118.0(6)
C19 C35 C27 122.3(5)
C18 C35 C27 119.6(5)
C17 C34 C33 120.1(6)
C17 C34 S 118.9(5)
C33 C34 S 121.1(4)
C12 C33 C34 119.3(6)
C12 C33 H33A 120.4
C34 C33 H33A 120.4
C30 C32 C29 128.9(5)
C30 C32 H32A 115.5
C29 C32 H32A 115.5
C16 C31 C38 121.4(6)
C16 C31 H31A 119.3
C38 C31 H31A 119.3
C32 C30 O6 123.3(4)
C32 C30 C36 130.3(5)
O6 C30 C36 106.3(4)
C22 C29 C23 117.1(5)
C22 C29 C32 124.1(5)
C23 C29 C32 118.8(5)
C36 C28 C25 107.5(4)
C36 C28 H28A 126.3
C25 C28 H28A 126.3
O3 C27 N1 120.8(5)
O3 C27 C35 123.2(5)
N1 C27 C35 116.0(5)
C20 C26 C37 119.6(5)
C20 C26 H26A 120.2
C37 C26 H26A 120.2
O6 C25 C28 105.0(4)
O6 C25 C38 109.3(4)
C28 C25 C38 113.9(4)
O6 C25 H25A 109.5
C28 C25 H25A 109.5
C38 C25 H25A 109.5
O4 C24 O5 123.8(5)
O4 C24 C21 120.6(6)
O5 C24 C21 115.6(6)
C13 C23 C29 121.1(7)
C13 C23 H23A 119.5
C29 C23 H23A 119.5
C14 C22 C29 121.2(7)
C14 C22 H22A 119.4
C29 C22 H22A 119.4
C10 C21 C5 120.1(7)
C10 C21 C24 127.1(7)
C5 C21 C24 112.6(7)
C26 C20 C16 120.5(5)
C26 C20 H20A 119.7
C16 C20 H20A 119.7
C35 C19 C15 119.4(8)
C35 C19 H19A 120.3
C15 C19 H19A 120.3
C4 C18 C35 122.4(7)
C4 C18 Cl1 118.0(6)
C35 C18 Cl1 119.6(5)
C34 C17 C2 118.7(7)
C34 C17 H17A 120.7
C2 C17 H17A 120.7
C31 C16 C20 120.0(6)
C31 C16 H16A 120.0
C20 C16 H16A 120.0
C19 C15 C9 120.6(8)
C19 C15 H15A 119.7
C9 C15 H15A 119.7
C11 C14 C22 120.4(8)
C11 C14 H14A 119.8
C22 C14 H14A 119.8
C23 C13 C11 121.3(7)
C23 C13 H13A 119.4
C11 C13 H13A 119.4
C8 C12 C33 122.9(8)
C8 C12 H12A 118.6
C33 C12 H12A 118.6
C14 C11 C13 119.0(7)
C14 C11 H11A 120.5
C13 C11 H11A 120.5
C21 C10 C3 121.6(8)
C21 C10 Cl2 124.6(6)
C3 C10 Cl2 113.6(7)
C4 C9 C15 120.9(7)
C4 C9 H9A 119.6
C15 C9 H9A 119.6
C12 C8 C2 118.4(8)
C12 C8 C6 121.0(10)
C2 C8 C6 120.6(9)
C5 C7 C1 119.7(9)
C5 C7 H7A 120.1
C1 C7 H7A 120.1
C8 C6 H6A 109.5
C8 C6 H6B 109.5
H6A C6 H6B 109.5
C8 C6 H6C 109.5
H6A C6 H6C 109.5
H6B C6 H6C 109.5
C7 C5 C21 117.7(8)
C7 C5 H5 121.1
C21 C5 H5 121.1
C9 C4 C18 118.8(8)
C9 C4 H4A 120.6
C18 C4 H4A 120.6
C1 C3 C10 116.7(9)
C1 C3 H3 121.6
C10 C3 H3 121.6
C8 C2 C17 120.7(8)
C8 C2 H2A 119.6
C17 C2 H2A 119.6
C3 C1 C7 123.5(8)
C3 C1 H1B 118.3
C7 C1 H1B 118.3

loop_
_geom_bond_atom_site_label_1
_geom_bond_atom_site_label_2
_geom_bond_distance
S O1 1.407(5)
S O? 1.418(4)
S N1 1.702(4)
S C34 1.747(6)
Cl2 C10 1.693(10)
Cl1 C18 1.729(8)
O6 C30 1.379(6)
O6 C25 1.445(6)
O5 C24 1.357(6)
O5 C36 1.386(6)
N1 C27 1.391(6)
N1 C37 1.441(6)
C38 C31 1.387(8)
C38 C37 1.397(7)
C38 C25 1.500(7)
C37 C26 1.387(7)
C36 C28 1.313(7)
C36 C30 1.447(7)
C35 C19 1.378(8)
C35 C18 1.398(9)
C35 C27 1.470(8)
O4 C24 1.185(7)
C34 C17 1.374(8)
C34 C33 1.379(8)
C33 C12 1.364(9)
C33 H33A 0.9300
C32 C30 1.324(7)
C32 C29 1.467(7)
C32 H32A 0.9300
C31 C16 1.374(9)
C31 H31A 0.9300
O3 C27 1.210(7)
C29 C22 1.396(8)
C29 C23 1.391(8)
C28 C25 1.490(7)
C28 H28A 0.9300
C26 C20 1.366(8)
C26 H26A 0.9300
C25 H25A 0.9800
C24 C21 1.495(10)
C23 C13 1.365(10)
C23 H23A 0.9300
C22 C14 1.378(8)
C22 H22A 0.9300
C21 C10 1.370(12)
C21 C5 1.462(8)
C20 C16 1.372(9)
C20 H20A 0.9300
C19 C15 1.383(11)
C19 H19A 0.9300
C18 C4 1.371(10)
C17 C2 1.394(11)
C17 H17A 0.9300
C16 H16A 0.9300
C15 C9 1.389(13)
C15 H15A 0.9300
C14 C11 1.371(11)
C14 H14A 0.9300
C13 C11 1.370(11)
C13 H13A 0.9300
C12 C8 1.332(11)
C12 H12A 0.9300
C11 H11A 0.9300
C10 C3 1.395(10)
C9 C4 1.339(12)
C9 H9A 0.9300
C8 C2 1.388(12)
C8 C6 1.531(12)
C7 C5 1.335(10)
C7 C1 1.423(12)
C7 H7A 0.9300
C6 H6A 0.9600
C6 H6B 0.9600
C6 H6C 0.9600
C5 H5 0.9300
C4 H4A 0.9300
C3 C1 1.359(13)
C3 H3 0.9300
C2 H2A 0.9300
C1 H1B 0.9300

loop_
_geom_torsion_atom_site_label_1
_geom_torsion_atom_site_label_2
_geom_torsion_atom_site_label_3
_geom_torsion_atom_site_label_4
_geom_torsion
O1 S N1 C27 51.9(4)
O? S N1 C27 179.1(4)
C34 S N1 C27 -66.2(4)
O1 S N1 C37 -131.8(4)
O? S N1 C37 -4.6(4)
C34 S N1 C37 110.1(4)
C31 C38 C37 C26 -2.1(7)
C25 C38 C37 C26 175.8(4)
C31 C38 C37 N1 177.0(4)
C25 C38 C37 N1 -5.1(7)
C27 N1 C37 C26 79.8(6)
S N1 C37 C26 -96.4(5)
C27 N1 C37 C38 -99.3(5)
S N1 C37 C38 84.5(5)
C24 O5 C36 C28 -10.2(8)
C24 O5 C36 C30 172.3(4)
O1 S C34 C17 156.6(5)
O? S C34 C17 23.5(6)
N1 S C34 C17 -86.7(5)
O1 S C34 C33 -22.0(5)
O? S C34 C33 -155.1(4)
N1 S C34 C33 94.7(5)
C17 C34 C33 C12 0.5(9)
S C34 C33 C12 179.2(5)
C37 C38 C31 C16 1.3(8)
C25 C38 C31 C16 -176.6(5)
C29 C32 C30 O6 -1.2(8)
C29 C32 C30 C36 177.3(5)
C25 O6 C30 C32 176.4(5)
C25 O6 C30 C36 -2.4(5)
C28 C36 C30 C32 -177.3(5)
O5 C36 C30 C32 0.7(8)
C28 C36 C30 O6 1.3(6)
O5 C36 C30 O6 179.3(4)
C30 C32 C29 C22 2.5(9)
C30 C32 C29 C23 -174.8(5)
O5 C36 C28 C25 -177.4(5)
C30 C36 C28 C25 0.2(6)
C37 N1 C27 O3 -179.0(5)
S N1 C27 O3 -2.9(7)
C37 N1 C27 C35 0.3(7)
S N1 C27 C35 176.5(4)
C19 C35 C27 O3 -103.4(7)
C18 C35 C27 O3 72.9(7)
C19 C35 C27 N1 77.2(7)
C18 C35 C27 N1 -106.5(6)
C38 C37 C26 C20 1.2(7)
N1 C37 C26 C20 -177.9(4)
C30 O6 C25 C28 2.5(5)
C30 O6 C25 C38 125.1(4)
C36 C28 C25 O6 -1.6(6)
C36 C28 C25 C38 -121.1(5)
C31 C38 C25 O6 -48.7(6)
C37 C38 C25 O6 133.4(4)
C31 C38 C25 C28 68.3(6)
C37 C38 C25 C28 -109.5(5)
C36 O5 C24 O4 -1.6(9)
C36 O5 C24 C21 177.7(6)
C22 C29 C23 C13 0.6(9)
C32 C29 C23 C13 178.1(5)
C23 C29 C22 C14 -0.9(9)
C32 C29 C22 C14 -178.2(6)
O4 C24 C21 C10 -171.9(9)
O5 C24 C21 C10 8.9(13)
O4 C24 C21 C5 4.6(11)
O5 C24 C21 C5 -174.7(7)
C37 C26 C20 C16 0.6(9)
C18 C35 C19 C15 1.1(9)
C27 C35 C19 C15 177.5(6)
C19 C35 C18 C4 -0.9(9)
C27 C35 C18 C4 -177.4(6)
C19 C35 C18 Cl1 -179.5(4)
C27 C35 C18 Cl1 4.1(7)
C33 C34 C17 C2 -0.1(10)
S C34 C17 C2 -178.8(5)
C38 C31 C16 C20 0.4(9)
C26 C20 C16 C31 -1.4(9)
C35 C19 C15 C9 -0.3(11)
C29 C22 C14 C11 1.0(11)
C29 C23 C13 C11 -0.4(10)
C34 C33 C12 C8 -0.7(11)
C22 C14 C11 C13 -0.8(11)
C23 C13 C11 C14 0.5(11)
C5 C21 C10 C3 -2.3(16)
C24 C21 C10 C3 173.9(9)
C5 C21 C10 Cl2 -176.4(8)
C24 C21 C10 Cl2 -0.2(16)
C19 C15 C9 C4 -0.7(12)
C33 C12 C8 C2 0.5(12)
C33 C12 C8 C6 -178.1(7)
C1 C7 C5 C21 7.9(14)
C10 C21 C5 C7 -4.5(15)
C24 C21 C5 C7 178.8(8)
C15 C9 C4 C18 0.9(12)
C35 C18 C4 C9 -0.1(11)
Cl1 C18 C4 C9 178.5(6)
C21 C10 C3 C1 5.3(15)
Cl2 C10 C3 C1 -180.0(8)
C12 C8 C2 C17 0.0(12)
C6 C8 C2 C17 178.5(7)
C34 C17 C2 C8 -0.1(12)
C10 C3 C1 C7 -1.8(15)
C5 C7 C1 C3 -5.1(15)
